data_4322348
loop_
_publ_author_name
'Richard Villanneau'
'Anna Proust'
'Francis Robert'
'Pierre Veillet'
'Pierre Gouzerh'

_publ_contact_author
;
Pr Pierre Gouzerh
Laboratoire de chimie Inorganique et Mat\'eriaux Mol\'eculaires, CNRS ESA 7071,
Universit\'e Pierre et Marie Curie, 4 place Jussieu, 75252 Paris Cedex 05
;
_publ_contact_author_email ' pg@ccr.jussieu.fr '
_publ_contact_author_fax ' 33 1 44 27 38 41 '
_publ_contact_author_phone ' 33 1 44 27 30 34 '
_publ_section_title
;
 Synthesis, Structure, and Magnetic Properties of
 (n-Bu4N)2[{Ni(MeOH)2}2{Mo(NO)}2(\m3-OH)2(\m-OMe)4{Mo5O13(OMe)4(NO)}2], a
 New Type of Polyoxometalate Incorporating a Rhomb-like Cluster
;
_journal_name_full 'Inorganic Chemistry'
_journal_page_first 4981
_journal_page_last 4985
_journal_paper_doi 10.1021/ic990480z
_journal_volume 38
_journal_year 1999
_chemical_compound_source
;

?

;
_chemical_formula_moiety ' C48 H126 Mo12 Ni2 N6 O48 '
_chemical_formula_sum 'C48 H126 Mo12 N6 Ni2 O48'
_chemical_formula_weight 2824.16
_space_group_IT_number 14
_symmetry_cell_setting monoclinic
_symmetry_space_group_name_Hall '-P 2yn'
_symmetry_space_group_name_H-M 'P 1 21/n 1'
_atom_sites_solution_hydrogens geom
_atom_sites_solution_primary direct
_audit_creation_date 98-09-18
_audit_creation_method CRYSTALS
_cell_angle_alpha 90
_cell_angle_beta 109.58(2)
_cell_angle_gamma 90
_cell_formula_units_Z 4
_cell_length_a 18.960(7)
_cell_length_b 25.990(15)
_cell_length_c 20.669(5)
_cell_measurement_reflns_used 25
_cell_measurement_temperature 295
_cell_measurement_theta_max 10.4
_cell_measurement_theta_min 10.0
_cell_volume 9596(7)
_computing_cell_refinement 'CAD-4 software (Enraf-Nonius, 1989)'
_computing_data_collection 'CAD-4 software (Enraf-Nonius, 1989)'
_computing_data_reduction
;

RC93 (Watkin, D.J., Prout, C.K., Lilley, P.M.deQ. 1994)

;
_computing_molecular_graphics
;

 CAMERON (Watkin, Prout & Pearce,  1996)

;
_computing_publication_material
;

CRYSTALS Issue 10 (Watkin, Prout, Carruthers & Betteridge, 1996)

;
_computing_structure_refinement
;

CRYSTALS Issue 10 (Watkin, Prout, Carruthers & Betteridge, 1996)

;
_computing_structure_solution
;
SHELXS86 (Sheldrick, 1986)
SIR92 (Giacovazzo et al, 1992)
;
_diffrn_ambient_temperature 295
_diffrn_measurement_device '  Enraf-nonius CAD4 '
_diffrn_measurement_method 2\q/\w
_diffrn_radiation_monochromator graphite
_diffrn_radiation_type 'Mo K\a'
_diffrn_radiation_wavelength 0.71073
_diffrn_reflns_av_R_equivalents 0.16
_diffrn_reflns_limit_h_max 22
_diffrn_reflns_limit_h_min -22
_diffrn_reflns_limit_k_max 30
_diffrn_reflns_limit_k_min 0
_diffrn_reflns_limit_l_max 24
_diffrn_reflns_limit_l_min 0
_diffrn_reflns_number 17754
_diffrn_reflns_theta_max 25
_diffrn_reflns_theta_min 1
_diffrn_standards_decay_% 10
_diffrn_standards_interval_time 3600
_diffrn_standards_number 2
_exptl_absorpt_coefficient_mu 1.953
_exptl_absorpt_correction_T_max 1.00
_exptl_absorpt_correction_T_min 0.37
_exptl_absorpt_correction_type DIFABS
_exptl_absorpt_process_details 'refined from delta-F'
_exptl_crystal_colour ' deep green '
_exptl_crystal_density_diffrn 1.905
_exptl_crystal_description ' box '
_exptl_crystal_F_000 5640
_exptl_crystal_size_max 0.54
_exptl_crystal_size_mid 0.26
_exptl_crystal_size_min 0.20
_refine_diff_density_max 2.01
_refine_diff_density_min -1.02
_refine_ls_extinction_coef No
_refine_ls_goodness_of_fit_obs 3.1584
_refine_ls_matrix_type 'block diagonal approximation to the full matrix'
_refine_ls_number_parameters 536
_refine_ls_number_reflns 4130
_refine_ls_R_factor_obs 0.0869
_refine_ls_shift/esd_max 0.053331
_refine_ls_structure_factor_coef F
_refine_ls_wR_factor_obs 0.0942
_reflns_limit_h_max 21
_reflns_limit_h_min -22
_reflns_limit_k_max 30
_reflns_limit_k_min 0
_reflns_limit_l_max 24
_reflns_limit_l_min 0
_reflns_number_observed 4130
_reflns_number_total 16389
_reflns_observed_criterion >3.00\s(I)
_cod_data_source_file ic990480z.cif
_cod_data_source_block CRYSTALS_cif
_cod_original_sg_symbol_H-M 'P 1 21/n 1 '
_cod_original_formula_sum ' C48 H126 Mo12 Ni2 N6 O48 '
_cod_database_code 4322348

loop_
_symmetry_equiv_pos_as_xyz
x,y,z
-x,-y,-z
-x+1/2,y+1/2,-z+1/2
x+1/2,-y+1/2,z+1/2

loop_
_atom_site_aniso_label
_atom_site_aniso_U_11
_atom_site_aniso_U_22
_atom_site_aniso_U_33
_atom_site_aniso_U_23
_atom_site_aniso_U_13
_atom_site_aniso_U_12
MO1 0.085(4) 0.072(3) 0.062(3) 0.007(2) 0.030(3) 0.007(3)
MO2 0.054(4) 0.061(3) 0.068(3) -0.004(2) 0.030(3) -0.002(2)
MO3 0.060(4) 0.068(3) 0.055(3) 0.007(2) 0.015(3) 0.009(3)
MO4 0.085(4) 0.063(3) 0.067(3) -0.001(2) 0.029(3) 0.013(3)
MO5 0.090(4) 0.076(3) 0.066(3) -0.013(3) 0.021(3) -0.024(3)
MO101 0.085(4) 0.068(3) 0.060(3) 0.004(2) 0.029(3) -0.001(3)
MO102 0.060(4) 0.074(3) 0.062(3) -0.003(2) 0.016(3) -0.022(3)
MO103 0.070(4) 0.053(2) 0.062(3) -0.002(2) 0.017(3) 0.010(2)
MO104 0.073(4) 0.065(3) 0.063(3) 0.002(2) 0.024(3) 0.006(3)
MO105 0.069(4) 0.054(3) 0.066(3) -0.009(2) 0.022(3) -0.002(2)
MO6 0.053(3) 0.063(3) 0.064(3) 0.003(2) 0.020(3) 0.003(2)
NI1 0.046(4) 0.071(4) 0.061(4) 0.002(3) 0.015(4) -0.005(3)
MO106 0.070(4) 0.062(3) 0.066(3) -0.002(2) 0.021(3) -0.001(3)
NI101 0.052(5) 0.066(4) 0.065(4) 0.011(3) 0.023(4) 0.013(4)

loop_
_atom_site_label
_atom_site_fract_x
_atom_site_fract_y
_atom_site_fract_z
_atom_site_U_iso_or_equiv
_atom_site_occupancy
_atom_site_thermal_displace_type
MO1 0.7726(3) 0.1297(2) 1.3576(2) 0.0705 1.0000 Uani
MO2 0.6891(3) 0.0960(2) 1.1909(2) 0.0578 1.0000 Uani
MO3 0.8706(3) 0.0916(2) 1.2543(2) 0.0615 1.0000 Uani
MO4 0.6907(3) 0.2180(2) 1.2318(2) 0.0691 1.0000 Uani
MO5 0.8713(3) 0.2143(2) 1.2953(2) 0.0750 1.0000 Uani
MO101 0.8303(3) 0.2878(2) 0.6685(2) 0.0688 1.0000 Uani
MO102 0.9200(3) 0.3170(2) 0.8355(2) 0.0637 1.0000 Uani
MO103 0.7386(3) 0.3284(2) 0.7735(2) 0.0616 1.0000 Uani
MO104 0.9028(3) 0.1955(2) 0.7907(2) 0.0666 1.0000 Uani
MO105 0.7228(3) 0.2065(2) 0.7286(2) 0.0624 1.0000 Uani
MO6 0.7907(3) 0.1147(2) 1.0691(2) 0.0596 1.0000 Uani
NI1 0.8900(3) 0.2059(2) 1.0447(3) 0.0588 1.0000 Uani
MO106 0.8188(3) 0.3044(2) 0.9583(2) 0.0665 1.0000 Uani
NI101 0.7136(3) 0.2130(2) 0.9822(3) 0.0585 1.0000 Uani
C12 0.647(4) 0.051(3) 1.320(3) 0.13(2) 1.0000 Uiso
C13 0.916(3) 0.064(2) 1.408(3) 0.10(2) 1.0000 Uiso
C14 0.655(3) 0.206(2) 1.379(3) 0.10(2) 1.0000 Uiso
C15 0.894(4) 0.195(3) 1.462(4) 0.14(3) 1.0000 Uiso
N1 0.774(3) 0.116(2) 1.435(3) 0.12(2) 1.0000 Uiso
O1 0.772(2) 0.101(1) 1.494(2) 0.12(1) 1.0000 Uiso
O10 0.780(1) 0.1528(9) 1.261(1) 0.045(7) 1.0000 Uiso
O12 0.693(2) 0.081(1) 1.297(2) 0.08(1) 1.0000 Uiso
O13 0.848(2) 0.077(1) 1.350(1) 0.064(9) 1.0000 Uiso
O14 0.698(2) 0.185(1) 1.336(2) 0.08(1) 1.0000 Uiso
O15 0.852(2) 0.182(1) 1.390(2) 0.08(1) 1.0000 Uiso
O21 0.713(2) 0.1128(9) 1.117(1) 0.050(7) 1.0000 Uiso
O22 0.620(2) 0.049(1) 1.167(2) 0.074(9) 1.0000 Uiso
O23 0.777(2) 0.0565(9) 1.223(1) 0.049(7) 1.0000 Uiso
O24 0.638(2) 0.154(1) 1.199(1) 0.063(9) 1.0000 Uiso
O31 0.859(2) 0.1129(9) 1.167(1) 0.051(7) 1.0000 Uiso
O32 0.934(2) 0.044(1) 1.273(2) 0.09(1) 1.0000 Uiso
O35 0.924(2) 0.149(1) 1.301(1) 0.062(8) 1.0000 Uiso
O41 0.705(2) 0.235(1) 1.156(1) 0.059(8) 1.0000 Uiso
O42 0.625(2) 0.261(1) 1.243(2) 0.09(1) 1.0000 Uiso
O45 0.778(2) 0.251(1) 1.290(2) 0.09(1) 1.0000 Uiso
O51 0.874(2) 0.232(1) 1.217(2) 0.073(9) 1.0000 Uiso
O52 0.934(2) 0.252(1) 1.351(2) 0.11(1) 1.0000 Uiso
N101 0.841(2) 0.306(1) 0.590(2) 0.06(1) 1.0000 Uiso
O101 0.844(2) 0.315(2) 0.533(2) 0.12(1) 1.0000 Uiso
C112 0.981(3) 0.339(2) 0.711(3) 0.09(2) 1.0000 Uiso
C113 0.710(3) 0.367(2) 0.620(3) 0.11(2) 1.0000 Uiso
C114 0.941(3) 0.205(2) 0.649(2) 0.07(1) 1.0000 Uiso
C115 0.730(3) 0.210(2) 0.575(3) 0.09(2) 1.0000 Uiso
O110 0.817(1) 0.2652(9) 0.763(1) 0.043(7) 1.0000 Uiso
O112 0.918(2) 0.334(1) 0.732(1) 0.063(9) 1.0000 Uiso
O113 0.763(2) 0.342(1) 0.676(2) 0.067(9) 1.0000 Uiso
O114 0.902(2) 0.228(1) 0.689(1) 0.069(9) 1.0000 Uiso
O115 0.746(2) 0.240(1) 0.634(1) 0.065(9) 1.0000 Uiso
O121 0.893(1) 0.3018(9) 0.908(1) 0.047(7) 1.0000 Uiso
O122 0.994(2) 0.358(1) 0.866(2) 0.10(1) 1.0000 Uiso
O123 0.838(2) 0.359(1) 0.805(1) 0.057(8) 1.0000 Uiso
O124 0.962(2) 0.257(1) 0.824(1) 0.069(9) 1.0000 Uiso
O131 0.747(2) 0.308(1) 0.860(1) 0.054(8) 1.0000 Uiso
O132 0.677(2) 0.377(1) 0.756(2) 0.08(1) 1.0000 Uiso
O135 0.680(2) 0.276(1) 0.727(1) 0.056(8) 1.0000 Uiso
O141 0.892(2) 0.180(1) 0.868(2) 0.08(1) 1.0000 Uiso
O142 0.963(2) 0.151(1) 0.780(2) 0.10(1) 1.0000 Uiso
O145 0.811(2) 0.167(1) 0.733(1) 0.064(9) 1.0000 Uiso
O151 0.718(2) 0.189(1) 0.808(1) 0.062(8) 1.0000 Uiso
O152 0.654(2) 0.174(1) 0.673(2) 0.08(1) 1.0000 Uiso
N6 0.792(2) 0.049(1) 1.054(2) 0.07(1) 1.0000 Uiso
C16 0.908(3) 0.094(2) 1.003(3) 0.09(2) 1.0000 Uiso
C17 1.036(3) 0.243(2) 1.023(3) 0.11(2) 1.0000 Uiso
C18 1.005(4) 0.167(3) 1.165(4) 0.14(3) 1.0000 Uiso
C61 0.675(3) 0.105(2) 0.925(3) 0.09(2) 1.0000 Uiso
O6 0.790(2) 0.005(2) 1.040(2) 0.11(1) 1.0000 Uiso
O16 0.874(2) 0.128(1) 1.034(1) 0.069(9) 1.0000 Uiso
O17 0.974(2) 0.204(1) 0.999(2) 0.09(1) 1.0000 Uiso
O18 0.960(2) 0.203(1) 1.141(2) 0.08(1) 1.0000 Uiso
O20 0.791(2) 0.196(1) 1.077(1) 0.067(9) 1.0000 Uiso
O61 0.720(2) 0.133(1) 0.984(1) 0.062(8) 1.0000 Uiso
N106 0.825(2) 0.369(2) 0.973(2) 0.08(1) 1.0000 Uiso
C116 0.696(3) 0.327(2) 1.026(3) 0.09(2) 1.0000 Uiso
C117 0.593(4) 0.267(3) 0.860(3) 0.13(2) 1.0000 Uiso
C118 0.559(4) 0.182(2) 1.007(3) 0.12(2) 1.0000 Uiso
C161 0.926(3) 0.318(2) 1.104(3) 0.09(2) 1.0000 Uiso
O106 0.836(2) 0.415(2) 0.990(2) 0.12(1) 1.0000 Uiso
O116 0.737(2) 0.292(1) 0.994(2) 0.08(1) 1.0000 Uiso
O117 0.641(2) 0.217(1) 0.888(2) 0.072(9) 1.0000 Uiso
O118 0.630(2) 0.217(1) 1.025(2) 0.09(1) 1.0000 Uiso
O120 0.808(2) 0.222(1) 0.948(1) 0.055(8) 1.0000 Uiso
O161 0.891(2) 0.285(1) 1.045(2) 0.074(9) 1.0000 Uiso
N200 0.255(3) 0.481(2) 0.173(2) 0.10(1) 1.0000 Uiso
C211 0.210(3) 0.441(2) 0.120(3) 0.09(2) 1.0000 Uiso
C212 0.152(5) 0.464(3) 0.059(4) 0.16(3) 1.0000 Uiso
C213 0.102(5) 0.425(4) 0.006(5) 0.27(5) 1.0000 Uiso
C214 0.037(5) 0.412(3) 0.028(4) 0.17(3) 1.0000 Uiso
C221 0.285(3) 0.518(2) 0.136(2) 0.07(1) 1.0000 Uiso
C222 0.351(4) 0.495(2) 0.113(3) 0.12(2) 1.0000 Uiso
C223 0.365(5) 0.530(3) 0.061(4) 0.17(3) 1.0000 Uiso
C224 0.391(6) 0.583(3) 0.091(5) 0.24(5) 1.0000 Uiso
C231 0.312(4) 0.456(2) 0.233(3) 0.11(2) 1.0000 Uiso
C232 0.355(4) 0.494(3) 0.288(4) 0.14(3) 1.0000 Uiso
C233 0.427(6) 0.469(4) 0.323(5) 0.22(4) 1.0000 Uiso
C234 0.462(5) 0.501(4) 0.390(5) 0.21(4) 1.0000 Uiso
C241 0.199(3) 0.514(2) 0.197(3) 0.10(2) 1.0000 Uiso
C242 0.163(5) 0.480(3) 0.236(5) 0.19(4) 1.0000 Uiso
C243 0.147(6) 0.511(5) 0.293(5) 0.32(7) 1.0000 Uiso
C244 0.077(5) 0.520(3) 0.234(5) 0.20(4) 1.0000 Uiso
N300 1.270(3) 0.099(2) 0.824(3) 0.12(2) 1.0000 Uiso
C311 1.223(3) 0.075(2) 0.769(3) 0.09(2) 1.0000 Uiso
C312 1.169(4) 0.112(3) 0.708(4) 0.15(3) 1.0000 Uiso
C313 1.116(5) 0.075(3) 0.661(5) 0.22(4) 1.0000 Uiso
C314 1.059(6) 0.102(4) 0.603(5) 0.27(5) 1.0000 Uiso
C321 1.309(4) 0.062(3) 0.879(4) 0.13(2) 1.0000 Uiso
C322 1.366(4) 0.084(3) 0.946(4) 0.14(2) 1.0000 Uiso
C323 1.398(5) 0.031(3) 0.990(4) 0.17(3) 1.0000 Uiso
C324 1.444(6) 0.048(4) 1.056(6) 0.25(5) 1.0000 Uiso
C331 1.234(4) 0.142(2) 0.860(3) 0.11(2) 1.0000 Uiso
C332 1.170(3) 0.110(2) 0.877(3) 0.11(2) 1.0000 Uiso
C333 1.137(4) 0.149(2) 0.915(3) 0.12(2) 1.0000 Uiso
C334 1.087(4) 0.119(3) 0.951(4) 0.15(3) 1.0000 Uiso
C341 1.336(4) 0.130(2) 0.810(3) 0.11(2) 1.0000 Uiso
C342 1.372(4) 0.100(2) 0.767(3) 0.13(2) 1.0000 Uiso
C343 1.444(4) 0.131(3) 0.780(4) 0.17(3) 1.0000 Uiso
C344 1.502(4) 0.112(3) 0.750(3) 0.14(3) 1.0000 Uiso

loop_
_atom_type_symbol
_atom_type_scat_dispersion_real
_atom_type_scat_dispersion_imag
_atom_type_scat_Cromer_Mann_a1
_atom_type_scat_Cromer_Mann_b1
_atom_type_scat_Cromer_Mann_a2
_atom_type_scat_Cromer_Mann_b2
_atom_type_scat_Cromer_Mann_a3
_atom_type_scat_Cromer_Mann_b3
_atom_type_scat_Cromer_Mann_a4
_atom_type_scat_Cromer_Mann_b4
_atom_type_scat_Cromer_Mann_c
_atom_type_scat_source
'Na  ' 0.0300 0.0250 4.7626 3.2850 3.1736 8.8422 1.2674 0.3136 1.1128 129.4240 0.6760 International_Tables_Vol_IV_Table_2.2B
'Ni  ' 0.2850 1.1130 12.8376 3.8785 7.2920 0.2565 4.4438 12.1763 2.3800 66.3421 1.0341 International_Tables_Vol_IV_Table_2.2B
'Mo  ' -1.8250 0.6880 3.7025 0.2772 17.2356 1.0958 12.8876 11.0040 3.7429 61.6584 4.3875 International_Tables_Vol_IV_Table_2.2B
'C   ' 0.0020 0.0020 2.3100 20.8439 1.0200 10.2075 1.5886 0.5687 0.8650 51.6512 0.2156 International_Tables_Vol_IV_Table_2.2B
'N   ' 0.0040 0.0030 12.2126 0.0057 3.1322 9.8933 2.0125 28.9975 1.1663 0.5826 -11.5290 International_Tables_Vol_IV_Table_2.2B
'H   ' 0.0000 0.0000 0.4930 10.5109 0.3229 26.1257 0.1402 3.1424 0.0408 57.7997 0.0030 International_Tables_Vol_IV_Table_2.2B
'O   ' 0.0080 0.0060 3.0485 13.2771 2.2868 5.7011 1.5463 0.3239 0.8670 32.9089 0.2508 International_Tables_Vol_IV_Table_2.2B

loop_
_geom_angle_atom_site_label_1
_geom_angle_site_symmetry_1
_geom_angle_atom_site_label_2
_geom_angle_site_symmetry_2
_geom_angle_atom_site_label_3
_geom_angle_site_symmetry_3
_geom_angle
_geom_angle_publ_flag
N1 . MO1 . O10 . 174.6(20) no
N1 . MO1 . O12 . 103.0(20) no
O10 . MO1 . O12 . 82.4(11) no
N1 . MO1 . O13 . 98.6(19) no
O10 . MO1 . O13 . 81.0(10) no
O12 . MO1 . O13 . 85.9(12) no
N1 . MO1 . O14 . 99.6(20) no
O10 . MO1 . O14 . 80.9(11) no
O12 . MO1 . O14 . 89.1(13) no
O13 . MO1 . O14 . 161.7(12) no
N1 . MO1 . O15 . 94.0(20) no
O10 . MO1 . O15 . 80.7(11) no
O12 . MO1 . O15 . 163.1(13) no
O13 . MO1 . O15 . 90.8(12) no
O14 . MO1 . O15 . 88.8(13) no
MO3 . MO2 . MO4 . 90.7(2) no
MO3 . MO2 . O10 . 47.0(6) no
MO4 . MO2 . O10 . 45.1(6) no
MO3 . MO2 . O12 . 85.0(9) no
MO4 . MO2 . O12 . 85.2(8) no
O10 . MO2 . O12 . 74.0(10) no
MO3 . MO2 . O21 . 79.5(9) no
MO4 . MO2 . O21 . 90.0(8) no
O10 . MO2 . O21 . 91.6(10) no
O12 . MO2 . O21 . 163.7(12) no
MO3 . MO2 . O22 . 133.2(10) no
MO4 . MO2 . O22 . 134.1(10) no
O10 . MO2 . O22 . 160.3(12) no
O12 . MO2 . O22 . 86.3(13) no
O21 . MO2 . O22 . 107.9(13) no
MO3 . MO2 . O23 . 31.3(8) no
MO4 . MO2 . O23 . 120.5(8) no
O10 . MO2 . O23 . 75.5(10) no
O12 . MO2 . O23 . 79.6(11) no
O21 . MO2 . O23 . 89.5(11) no
MO3 . MO2 . O24 . 120.9(9) no
MO4 . MO2 . O24 . 30.6(9) no
O10 . MO2 . O24 . 74.1(11) no
O12 . MO2 . O24 . 83.7(12) no
O21 . MO2 . O24 . 100.0(12) no
O22 . MO2 . O23 . 102.0(13) no
O22 . MO2 . O24 . 103.6(13) no
O23 . MO2 . O24 . 148.3(12) no
MO2 . MO3 . MO5 . 89.0(2) no
MO2 . MO3 . O10 . 46.7(6) no
MO5 . MO3 . O10 . 43.7(6) no
MO2 . MO3 . O13 . 82.8(8) no
MO5 . MO3 . O13 . 85.5(7) no
O10 . MO3 . O13 . 72.9(10) no
MO2 . MO3 . O23 . 30.7(7) no
MO5 . MO3 . O23 . 118.3(8) no
O10 . MO3 . O23 . 74.6(9) no
O13 . MO3 . O23 . 77.5(11) no
MO2 . MO3 . O31 . 80.2(8) no
MO5 . MO3 . O31 . 87.1(8) no
O10 . MO3 . O31 . 90.1(10) no
O13 . MO3 . O31 . 161.5(12) no
O23 . MO3 . O31 . 91.3(11) no
MO2 . MO3 . O32 . 134.3(11) no
MO5 . MO3 . O32 . 135.6(11) no
O10 . MO3 . O32 . 163.2(13) no
O13 . MO3 . O32 . 90.4(14) no
O23 . MO3 . O32 . 103.7(14) no
MO2 . MO3 . O35 . 119.8(9) no
MO5 . MO3 . O35 . 31.3(9) no
O10 . MO3 . O35 . 73.4(10) no
O13 . MO3 . O35 . 84.8(11) no
O23 . MO3 . O35 . 146.8(12) no
O31 . MO3 . O32 . 106.7(14) no
O31 . MO3 . O35 . 97.4(11) no
O32 . MO3 . O35 . 104.3(14) no
MO2 . MO4 . MO5 . 89.6(2) no
MO2 . MO4 . O10 . 45.9(6) no
MO5 . MO4 . O10 . 45.2(6) no
MO2 . MO4 . O14 . 82.3(8) no
MO5 . MO4 . O14 . 83.1(8) no
O10 . MO4 . O14 . 70.6(10) no
MO2 . MO4 . O24 . 28.7(9) no
MO5 . MO4 . O24 . 117.9(9) no
O10 . MO4 . O24 . 73.1(10) no
O14 . MO4 . O24 . 82.1(11) no
MO2 . MO4 . O41 . 90.4(9) no
MO5 . MO4 . O41 . 85.0(10) no
O10 . MO4 . O41 . 95.9(11) no
O14 . MO4 . O41 . 166.1(13) no
O24 . MO4 . O41 . 97.2(12) no
MO2 . MO4 . O42 . 135.1(12) no
MO5 . MO4 . O42 . 132.1(12) no
O10 . MO4 . O42 . 157.4(13) no
O14 . MO4 . O42 . 86.9(14) no
O24 . MO4 . O42 . 106.7(14) no
MO2 . MO4 . O45 . 122.1(10) no
MO5 . MO4 . O45 . 34.2(10) no
O10 . MO4 . O45 . 76.1(12) no
O14 . MO4 . O45 . 78.7(13) no
O24 . MO4 . O45 . 147.8(13) no
O41 . MO4 . O42 . 106.5(15) no
O41 . MO4 . O45 . 95.4(14) no
O42 . MO4 . O45 . 97.9(16) no
MO3 . MO5 . MO4 . 90.6(2) no
MO3 . MO5 . O10 . 45.9(6) no
MO4 . MO5 . O10 . 46.2(6) no
MO3 . MO5 . O15 . 82.7(8) no
MO4 . MO5 . O15 . 84.8(9) no
O10 . MO5 . O15 . 71.8(10) no
MO3 . MO5 . O35 . 29.9(8) no
MO4 . MO5 . O35 . 120.1(9) no
O10 . MO5 . O35 . 74.2(10) no
O15 . MO5 . O35 . 81.6(11) no
MO3 . MO5 . O45 . 121.4(10) no
MO4 . MO5 . O45 . 32.5(10) no
O10 . MO5 . O45 . 75.6(11) no
O15 . MO5 . O45 . 80.1(13) no
O35 . MO5 . O45 . 148.3(13) no
MO3 . MO5 . O51 . 90.8(10) no
MO4 . MO5 . O51 . 88.4(11) no
O10 . MO5 . O51 . 98.8(12) no
O15 . MO5 . O51 . 170.5(14) no
O35 . MO5 . O51 . 96.3(13) no
MO3 . MO5 . O52 . 133.3(13) no
MO4 . MO5 . O52 . 132.5(14) no
O10 . MO5 . O52 . 156.3(14) no
O15 . MO5 . O52 . 84.5(15) no
O35 . MO5 . O52 . 103.7(16) no
O45 . MO5 . O51 . 97.5(14) no
O45 . MO5 . O52 . 100.1(17) no
O51 . MO5 . O52 . 105.0(17) no
N101 . MO101 . O110 . 179.2(13) no
N101 . MO101 . O112 . 96.8(14) no
O110 . MO101 . O112 . 83.7(10) no
N101 . MO101 . O113 . 99.8(14) no
O110 . MO101 . O113 . 81.0(11) no
O112 . MO101 . O113 . 86.1(12) no
N101 . MO101 . O114 . 96.9(14) no
O110 . MO101 . O114 . 82.4(11) no
O112 . MO101 . O114 . 88.5(11) no
O113 . MO101 . O114 . 163.0(12) no
N101 . MO101 . O115 . 99.3(14) no
O110 . MO101 . O115 . 80.3(11) no
O112 . MO101 . O115 . 163.9(11) no
O113 . MO101 . O115 . 91.2(12) no
O114 . MO101 . O115 . 89.5(12) no
MO103 . MO102 . MO104 . 89.1(2) no
MO103 . MO102 . O110 . 44.5(6) no
MO104 . MO102 . O110 . 46.0(6) no
MO103 . MO102 . O112 . 85.6(8) no
MO104 . MO102 . O112 . 87.0(7) no
O110 . MO102 . O112 . 75.8(9) no
MO103 . MO102 . O121 . 78.0(8) no
MO104 . MO102 . O121 . 89.7(8) no
O110 . MO102 . O121 . 90.2(10) no
O112 . MO102 . O121 . 163.3(12) no
MO103 . MO102 . O122 . 135.5(12) no
MO104 . MO102 . O122 . 134.7(12) no
O110 . MO102 . O122 . 164.7(13) no
O112 . MO102 . O122 . 88.9(14) no
O121 . MO102 . O122 . 104.9(14) no
MO103 . MO102 . O123 . 31.4(9) no
MO104 . MO102 . O123 . 119.0(9) no
O110 . MO102 . O123 . 73.0(10) no
O112 . MO102 . O123 . 78.8(11) no
O121 . MO102 . O123 . 88.6(12) no
MO103 . MO102 . O124 . 118.8(10) no
MO104 . MO102 . O124 . 30.2(10) no
O110 . MO102 . O124 . 74.6(11) no
O112 . MO102 . O124 . 84.9(12) no
O121 . MO102 . O124 . 100.3(12) no
O122 . MO102 . O123 . 104.3(15) no
O122 . MO102 . O124 . 104.5(15) no
O123 . MO102 . O124 . 146.4(13) no
MO102 . MO103 . MO105 . 90.4(2) no
MO102 . MO103 . O110 . 48.3(6) no
MO105 . MO103 . O110 . 43.7(6) no
MO102 . MO103 . O113 . 81.8(8) no
MO105 . MO103 . O113 . 85.6(7) no
O110 . MO103 . O113 . 71.7(10) no
MO102 . MO103 . O123 . 29.3(8) no
MO105 . MO103 . O123 . 118.3(8) no
O110 . MO103 . O123 . 74.7(10) no
O113 . MO103 . O123 . 76.5(11) no
MO102 . MO103 . O131 . 81.6(9) no
MO105 . MO103 . O131 . 88.3(8) no
O110 . MO103 . O131 . 92.5(10) no
O113 . MO103 . O131 . 162.2(12) no
O123 . MO103 . O131 . 91.9(12) no
MO102 . MO103 . O132 . 136.0(11) no
MO105 . MO103 . O132 . 132.7(11) no
O110 . MO103 . O132 . 162.6(12) no
O113 . MO103 . O132 . 91.6(13) no
O123 . MO103 . O132 . 106.8(13) no
MO102 . MO103 . O135 . 121.0(9) no
MO105 . MO103 . O135 . 31.2(9) no
O110 . MO103 . O135 . 73.0(10) no
O113 . MO103 . O135 . 85.2(11) no
O123 . MO103 . O135 . 146.5(12) no
O131 . MO103 . O132 . 104.7(13) no
O131 . MO103 . O135 . 98.1(12) no
O132 . MO103 . O135 . 101.5(14) no
MO102 . MO104 . MO105 . 91.1(2) no
MO102 . MO104 . O110 . 47.6(6) no
MO105 . MO104 . O110 . 44.9(6) no
MO102 . MO104 . O114 . 82.7(7) no
MO105 . MO104 . O114 . 85.5(8) no
O110 . MO104 . O114 . 72.5(9) no
MO102 . MO104 . O124 . 27.7(9) no
MO105 . MO104 . O124 . 118.4(9) no
O110 . MO104 . O124 . 73.8(11) no
O114 . MO104 . O124 . 81.2(11) no
MO102 . MO104 . O141 . 89.6(10) no
MO105 . MO104 . O141 . 87.4(11) no
O110 . MO104 . O141 . 96.9(12) no
O114 . MO104 . O141 . 169.4(13) no
O124 . MO104 . O141 . 95.3(14) no
MO102 . MO104 . O142 . 133.8(13) no
MO105 . MO104 . O142 . 132.3(13) no
O110 . MO104 . O142 . 157.9(14) no
O114 . MO104 . O142 . 85.6(14) no
O124 . MO104 . O142 . 106.3(15) no
MO102 . MO104 . O145 . 122.5(9) no
MO105 . MO104 . O145 . 33.2(9) no
O110 . MO104 . O145 . 75.0(10) no
O114 . MO104 . O145 . 80.6(11) no
O124 . MO104 . O145 . 147.4(12) no
O141 . MO104 . O142 . 105.0(16) no
O141 . MO104 . O145 . 97.6(14) no
O142 . MO104 . O145 . 99.1(15) no
MO103 . MO105 . MO104 . 89.4(2) no
MO103 . MO105 . O110 . 43.8(6) no
MO104 . MO105 . O110 . 47.3(6) no
MO103 . MO105 . O115 . 81.8(7) no
MO104 . MO105 . O115 . 84.2(8) no
O110 . MO105 . O115 . 70.5(9) no
MO103 . MO105 . O135 . 28.4(8) no
MO104 . MO105 . O135 . 117.3(8) no
O110 . MO105 . O135 . 70.4(10) no
O115 . MO105 . O135 . 80.7(10) no
MO103 . MO105 . O145 . 120.1(9) no
MO104 . MO105 . O145 . 32.4(8) no
O110 . MO105 . O145 . 76.4(10) no
O115 . MO105 . O145 . 80.2(11) no
O135 . MO105 . O145 . 145.7(12) no
MO103 . MO105 . O151 . 91.1(9) no
MO104 . MO105 . O151 . 88.9(10) no
O110 . MO105 . O151 . 99.7(11) no
O115 . MO105 . O151 . 170.2(12) no
O135 . MO105 . O151 . 96.3(12) no
MO103 . MO105 . O152 . 131.7(11) no
MO104 . MO105 . O152 . 135.6(11) no
O110 . MO105 . O152 . 156.3(12) no
O115 . MO105 . O152 . 86.0(13) no
O135 . MO105 . O152 . 103.5(14) no
O145 . MO105 . O151 . 97.7(12) no
O145 . MO105 . O152 . 103.3(14) no
O151 . MO105 . O152 . 103.8(14) no
NI1 . MO6 . NI101 . 59.4(2) no
NI1 . MO6 . O21 . 131.3(7) no
NI101 . MO6 . O21 . 91.7(7) no
NI1 . MO6 . O31 . 87.9(7) no
NI101 . MO6 . O31 . 127.4(7) no
O21 . MO6 . O31 . 80.1(10) no
NI1 . MO6 . N6 . 131.5(13) no
NI101 . MO6 . N6 . 136.1(12) no
O21 . MO6 . N6 . 96.9(14) no
O31 . MO6 . N6 . 96.6(14) no
NI1 . MO6 . O16 . 38.7(9) no
NI101 . MO6 . O16 . 85.2(9) no
O21 . MO6 . O16 . 168.8(11) no
O31 . MO6 . O16 . 93.3(11) no
N6 . MO6 . O16 . 92.8(15) no
NI1 . MO6 . O20 . 43.8(8) no
NI101 . MO6 . O20 . 39.7(8) no
O21 . MO6 . O20 . 88.4(10) no
O31 . MO6 . O20 . 87.9(11) no
N6 . MO6 . O20 . 173.5(14) no
NI1 . MO6 . O61 . 85.8(9) no
NI101 . MO6 . O61 . 38.5(8) no
O21 . MO6 . O61 . 93.9(11) no
O31 . MO6 . O61 . 165.0(11) no
N6 . MO6 . O61 . 97.8(15) no
O16 . MO6 . O20 . 82.3(11) no
O16 . MO6 . O61 . 90.4(12) no
O20 . MO6 . O61 . 78.2(11) no
MO6 . NI1 . MO106 . 122.4(2) no
MO6 . NI1 . NI101 . 60.5(2) no
MO106 . NI1 . NI101 . 61.9(2) no
MO6 . NI1 . O16 . 37.0(8) no
MO106 . NI1 . O16 . 136.1(9) no
NI101 . NI1 . O16 . 85.0(9) no
MO6 . NI1 . O17 . 129.1(9) no
MO106 . NI1 . O17 . 90.5(9) no
NI101 . NI1 . O17 . 132.2(9) no
O16 . NI1 . O17 . 92.1(12) no
MO6 . NI1 . O18 . 92.5(9) no
MO106 . NI1 . O18 . 127.5(10) no
NI101 . NI1 . O18 . 131.9(10) no
O16 . NI1 . O18 . 95.8(12) no
O17 . NI1 . O18 . 95.8(13) no
MO6 . NI1 . O20 . 42.1(7) no
MO106 . NI1 . O20 . 91.2(8) no
NI101 . NI1 . O20 . 40.6(8) no
O16 . NI1 . O20 . 78.9(11) no
O17 . NI1 . O20 . 168.5(12) no
MO6 . NI1 . O120 . 90.6(7) no
MO106 . NI1 . O120 . 43.2(7) no
NI101 . NI1 . O120 . 42.6(7) no
O16 . NI1 . O120 . 92.9(11) no
O17 . NI1 . O120 . 90.2(12) no
MO6 . NI1 . O161 . 138.9(9) no
MO106 . NI1 . O161 . 36.1(9) no
NI101 . NI1 . O161 . 87.1(9) no
O16 . NI1 . O161 . 171.6(13) no
O17 . NI1 . O161 . 91.1(13) no
O18 . NI1 . O20 . 92.2(12) no
O18 . NI1 . O120 . 169.1(12) no
O20 . NI1 . O120 . 83.2(11) no
O18 . NI1 . O161 . 91.6(13) no
O20 . NI1 . O161 . 96.9(11) no
O120 . NI1 . O161 . 79.3(11) no
NI1 . MO106 . NI101 . 58.9(2) no
NI1 . MO106 . O121 . 91.6(7) no
NI101 . MO106 . O121 . 128.6(7) no
NI1 . MO106 . O131 . 128.4(7) no
NI101 . MO106 . O131 . 87.1(8) no
O121 . MO106 . O131 . 80.4(10) no
NI1 . MO106 . N106 . 134.9(14) no
NI101 . MO106 . N106 . 135.0(14) no
O121 . MO106 . N106 . 96.1(15) no
O131 . MO106 . N106 . 96.7(15) no
NI1 . MO106 . O116 . 84.0(10) no
NI101 . MO106 . O116 . 38.6(9) no
O121 . MO106 . O116 . 166.1(12) no
O131 . MO106 . O116 . 92.0(12) no
N106 . MO106 . O116 . 96.4(17) no
NI1 . MO106 . O120 . 41.7(7) no
NI101 . MO106 . O120 . 40.9(7) no
O121 . MO106 . O120 . 88.5(10) no
O131 . MO106 . O120 . 86.9(10) no
N106 . MO106 . O120 . 174.6(15) no
NI1 . MO106 . O161 . 39.3(9) no
NI101 . MO106 . O161 . 86.9(9) no
O121 . MO106 . O161 . 94.4(12) no
O131 . MO106 . O161 . 166.9(12) no
N106 . MO106 . O161 . 95.7(16) no
O116 . MO106 . O120 . 79.4(12) no
O116 . MO106 . O161 . 90.4(13) no
O120 . MO106 . O161 . 81.0(12) no
MO6 . NI101 . NI1 . 60.0(2) no
MO6 . NI101 . MO106 . 119.2(2) no
NI1 . NI101 . MO106 . 59.2(2) no
MO6 . NI101 . O20 . 41.3(8) no
NI1 . NI101 . O20 . 44.0(8) no
MO106 . NI101 . O20 . 91.4(8) no
MO6 . NI101 . O61 . 34.4(8) no
NI1 . NI101 . O61 . 83.4(9) no
MO106 . NI101 . O61 . 134.3(8) no
O20 . NI101 . O61 . 75.7(11) no
MO6 . NI101 . O116 . 133.1(9) no
NI1 . NI101 . O116 . 81.9(9) no
MO106 . NI101 . O116 . 35.4(9) no
O20 . NI101 . O116 . 92.5(12) no
O61 . NI101 . O116 . 165.2(12) no
MO6 . NI101 . O117 . 129.2(9) no
NI1 . NI101 . O117 . 134.3(9) no
MO106 . NI101 . O117 . 94.1(9) no
O20 . NI101 . O117 . 170.4(12) no
O61 . NI101 . O117 . 94.9(12) no
MO6 . NI101 . O118 . 93.8(10) no
NI1 . NI101 . O118 . 133.2(10) no
MO106 . NI101 . O118 . 129.0(10) no
O20 . NI101 . O118 . 90.2(13) no
O61 . NI101 . O118 . 95.2(12) no
MO6 . NI101 . O120 . 89.6(7) no
NI1 . NI101 . O120 . 41.8(7) no
MO106 . NI101 . O120 . 41.5(7) no
O20 . NI101 . O120 . 85.8(11) no
O61 . NI101 . O120 . 93.2(11) no
O116 . NI101 . O117 . 96.6(12) no
O116 . NI101 . O118 . 93.7(13) no
O117 . NI101 . O118 . 92.5(13) no
O116 . NI101 . O120 . 76.8(11) no
O117 . NI101 . O120 . 93.1(11) no
O118 . NI101 . O120 . 169.4(12) no
MO1 . N1 . O1 . 175.9(46) no
MO1 . O10 . MO2 . 97.7(9) no
MO1 . O10 . MO3 . 98.0(9) no
MO2 . O10 . MO3 . 86.3(8) no
MO1 . O10 . MO4 . 100.1(10) no
MO2 . O10 . MO4 . 89.0(9) no
MO3 . O10 . MO4 . 161.8(11) no
MO1 . O10 . MO5 . 100.5(10) no
MO2 . O10 . MO5 . 161.7(12) no
MO3 . O10 . MO5 . 90.4(9) no
MO4 . O10 . MO5 . 88.6(8) no
MO1 . O12 . MO2 . 105.8(14) no
MO1 . O12 . C12 . 125.0(35) no
MO2 . O12 . C12 . 128.8(36) no
MO1 . O13 . MO3 . 108.1(13) no
MO1 . O13 . C13 . 121.6(27) no
MO3 . O13 . C13 . 114.0(28) no
MO1 . O14 . MO4 . 108.4(14) no
MO1 . O14 . C14 . 128.8(28) no
MO4 . O14 . C14 . 122.7(28) no
MO1 . O15 . MO5 . 107.0(14) no
MO1 . O15 . C15 . 126.3(34) no
MO5 . O15 . C15 . 126.6(34) no
MO2 . O21 . MO6 . 149.1(15) no
MO2 . O23 . MO3 . 118.0(13) no
MO2 . O24 . MO4 . 120.7(16) no
MO3 . O31 . MO6 . 145.8(15) no
MO3 . O35 . MO5 . 118.8(15) no
MO4 . O45 . MO5 . 113.3(17) no
MO101 . N101 . O101 . 174.3(36) no
MO101 . O110 . MO102 . 95.8(9) no
MO101 . O110 . MO103 . 99.7(10) no
MO102 . O110 . MO103 . 87.2(8) no
MO101 . O110 . MO104 . 99.0(10) no
MO102 . O110 . MO104 . 86.4(9) no
MO103 . O110 . MO104 . 160.8(12) no
MO101 . O110 . MO105 . 102.6(10) no
MO102 . O110 . MO105 . 161.4(11) no
MO103 . O110 . MO105 . 92.6(10) no
MO104 . O110 . MO105 . 87.8(8) no
MO101 . O112 . MO102 . 104.8(12) no
MO101 . O112 . C112 . 115.2(28) no
MO102 . O112 . C112 . 126.1(29) no
MO101 . O113 . MO103 . 107.7(13) no
MO101 . O113 . C113 . 124.8(30) no
MO103 . O113 . C113 . 120.3(31) no
MO101 . O114 . MO104 . 106.1(13) no
MO101 . O114 . C114 . 130.1(26) no
MO104 . O114 . C114 . 123.5(26) no
MO101 . O115 . MO105 . 106.6(13) no
MO101 . O115 . C115 . 125.7(31) no
MO105 . O115 . C115 . 119.5(28) no
MO102 . O121 . MO106 . 150.9(15) no
MO102 . O123 . MO103 . 119.2(14) no
MO102 . O124 . MO104 . 122.1(17) no
MO103 . O131 . MO106 . 143.6(15) no
MO103 . O135 . MO105 . 120.4(15) no
MO104 . O145 . MO105 . 114.4(14) no
MO6 . N6 . O6 . 175.8(39) no
MO6 . O16 . NI1 . 104.3(14) no
MO6 . O16 . C16 . 127.3(30) no
NI1 . O16 . C16 . 128.1(29) no
NI1 . O17 . C17 . 117.1(29) no
NI1 . O18 . C18 . 123.5(40) no
MO6 . O20 . NI1 . 94.2(11) no
MO6 . O20 . NI101 . 99.0(12) no
NI1 . O20 . NI101 . 95.4(11) no
MO6 . O61 . NI101 . 107.1(14) no
MO6 . O61 . C61 . 133.9(28) no
NI101 . O61 . C61 . 119.0(27) no
MO106 . N106 . O106 . 173.6(39) no
MO106 . O116 . NI101 . 106.0(15) no
MO106 . O116 . C116 . 132.0(30) no
NI101 . O116 . C116 . 121.9(29) no
NI101 . O117 . C117 . 122.1(30) no
NI101 . O118 . C118 . 126.7(30) no
NI1 . O120 . MO106 . 95.1(11) no
NI1 . O120 . NI101 . 95.6(11) no
MO106 . O120 . NI101 . 97.6(11) no
NI1 . O161 . MO106 . 104.7(14) no
NI1 . O161 . C161 . 126.6(28) no
MO106 . O161 . C161 . 127.4(29) no
C211 . N200 . C221 . 107.0(40) no
C211 . N200 . C231 . 110.5(43) no
C221 . N200 . C231 . 115.6(46) no
C211 . N200 . C241 . 109.5(43) no
C221 . N200 . C241 . 103.8(41) no
C231 . N200 . C241 . 110.1(44) no
N200 . C211 . C212 . 113.0(50) no
C211 . C212 . C213 . 116.0(73) no
C212 . C213 . C214 . 108.2(74) no
N200 . C221 . C222 . 113.6(42) no
C221 . C222 . C223 . 109.6(56) no
C222 . C223 . C224 . 111.8(74) no
N200 . C231 . C232 . 113.1(54) no
C231 . C232 . C233 . 105.7(73) no
C232 . C233 . C234 . 104.8(86) no
N200 . C241 . C242 . 109.3(54) no
C241 . C242 . C243 . 110.3(83) no
C242 . C243 . C244 . 78.9(64) no
C311 . N300 . C321 . 111.1(53) no
C311 . N300 . C331 . 117.1(52) no
C321 . N300 . C331 . 106.7(48) no
C311 . N300 . C341 . 113.9(48) no
C321 . N300 . C341 . 104.3(51) no
C331 . N300 . C341 . 102.6(45) no
N300 . C311 . C312 . 115.9(52) no
C311 . C312 . C313 . 103.6(66) no
C312 . C313 . C314 . 112.2(86) no
N300 . C321 . C322 . 118.3(58) no
C321 . C322 . C323 . 102.4(58) no
C322 . C323 . C324 . 104.6(76) no
N300 . C331 . C332 . 102.0(45) no
C331 . C332 . C333 . 104.2(49) no
C332 . C333 . C334 . 109.3(53) no
N300 . C341 . C342 . 113.3(51) no
C341 . C342 . C343 . 100.2(53) no
C342 . C343 . C344 . 118.0(65) no

loop_
_geom_bond_atom_site_label_1
_geom_bond_site_symmetry_1
_geom_bond_atom_site_label_2
_geom_bond_site_symmetry_2
_geom_bond_distance
_geom_bond_publ_flag
MO1 . N1 . 1.64(5) yes
MO1 . O10 . 2.14(2) yes
MO1 . O12 . 2.04(3) yes
MO1 . O13 . 2.03(3) yes
MO1 . O14 . 1.94(3) yes
MO1 . O15 . 1.96(3) yes
MO2 . MO3 . 3.232(7) yes
MO2 . MO4 . 3.278(6) yes
MO2 . O10 . 2.36(2) yes
MO2 . O12 . 2.21(3) yes
MO2 . O21 . 1.78(2) yes
MO2 . O22 . 1.73(3) yes
MO2 . O23 . 1.87(3) yes
MO2 . O24 . 1.83(3) yes
MO3 . MO5 . 3.298(6) yes
MO3 . O10 . 2.37(2) yes
MO3 . O13 . 2.18(3) yes
MO3 . O23 . 1.90(3) yes
MO3 . O31 . 1.83(2) yes
MO3 . O32 . 1.67(3) yes
MO3 . O35 . 1.88(3) yes
MO4 . MO5 . 3.215(8) yes
MO4 . O10 . 2.32(2) yes
MO4 . O14 . 2.27(3) yes
MO4 . O24 . 1.94(3) yes
MO4 . O41 . 1.73(3) yes
MO4 . O42 . 1.73(3) yes
MO4 . O45 . 1.88(3) yes
MO5 . O10 . 2.28(2) yes
MO5 . O15 . 2.26(3) yes
MO5 . O35 . 1.95(3) yes
MO5 . O45 . 1.97(4) yes
MO5 . O51 . 1.69(3) yes
MO5 . O52 . 1.66(4) yes
MO101 . N101 . 1.77(3) yes
MO101 . O110 . 2.13(2) yes
MO101 . O112 . 2.11(3) yes
MO101 . O113 . 1.93(3) yes
MO101 . O114 . 2.02(3) yes
MO101 . O115 . 1.97(3) yes
MO102 . MO103 . 3.241(7) yes
MO102 . MO104 . 3.276(6) yes
MO102 . O110 . 2.42(3) yes
MO102 . O112 . 2.16(3) yes
MO102 . O121 . 1.78(2) yes
MO102 . O122 . 1.71(4) yes
MO102 . O123 . 1.82(3) yes
MO102 . O124 . 1.80(3) yes
MO103 . MO105 . 3.286(6) yes
MO103 . O110 . 2.27(2) yes
MO103 . O113 . 2.24(3) yes
MO103 . O123 . 1.94(3) yes
MO103 . O131 . 1.82(3) yes
MO103 . O132 . 1.68(3) yes
MO103 . O135 . 1.81(3) yes
MO104 . MO105 . 3.215(7) yes
MO104 . O110 . 2.36(2) yes
MO104 . O114 . 2.26(3) yes
MO104 . O124 . 1.94(3) yes
MO104 . O141 . 1.72(3) yes
MO104 . O142 . 1.69(4) yes
MO104 . O145 . 1.89(3) yes
MO105 . O110 . 2.27(2) yes
MO105 . O115 . 2.31(3) yes
MO105 . O135 . 1.97(3) yes
MO105 . O145 . 1.93(3) yes
MO105 . O151 . 1.74(3) yes
MO105 . O152 . 1.65(3) yes
MO6 . NI1 . 3.164(7) yes
MO6 . NI101 . 3.180(7) yes
MO6 . O21 . 2.03(3) yes
MO6 . O31 . 2.01(3) yes
MO6 . N6 . 1.73(4) yes
MO6 . O16 . 1.97(3) yes
MO6 . O20 . 2.12(3) yes
MO6 . O61 . 1.88(3) yes
NI1 . MO106 . 3.152(7) yes
NI1 . NI101 . 3.145(9) yes
NI1 . O16 . 2.04(3) yes
NI1 . O17 . 2.10(3) yes
NI1 . O18 . 2.00(3) yes
NI1 . O20 . 2.19(3) yes
NI1 . O120 . 2.11(3) yes
NI1 . O161 . 2.06(3) yes
MO106 . NI101 . 3.238(7) yes
MO106 . O121 . 2.01(2) yes
MO106 . O131 . 2.03(3) yes
MO106 . N106 . 1.70(4) yes
MO106 . O116 . 1.95(3) yes
MO106 . O120 . 2.17(3) yes
MO106 . O161 . 1.92(3) yes
NI101 . O20 . 2.06(3) yes
NI101 . O61 . 2.07(3) yes
NI101 . O116 . 2.10(3) yes
NI101 . O117 . 1.97(3) yes
NI101 . O118 . 2.05(3) yes
NI101 . O120 . 2.14(3) yes
C12 . O12 . 1.36(6) yes
C13 . O13 . 1.47(6) yes
C14 . O14 . 1.52(6) yes
C15 . O15 . 1.49(7) yes
N1 . O1 . 1.29(5) yes
N101 . O101 . 1.22(4) yes
C112 . O112 . 1.40(6) yes
C113 . O113 . 1.42(6) yes
C114 . O114 . 1.40(5) yes
C115 . O115 . 1.38(5) yes
N6 . O6 . 1.18(4) yes
C16 . O16 . 1.38(5) yes
C17 . O17 . 1.50(6) yes
C18 . O18 . 1.25(7) yes
C61 . O61 . 1.44(5) yes
N106 . O106 . 1.25(5) yes
C116 . O116 . 1.49(6) yes
C117 . O117 . 1.57(7) yes
C118 . O118 . 1.57(6) yes
C161 . O161 . 1.46(5) yes
N200 . C211 . 1.55(6) yes
N200 . C221 . 1.45(6) yes
N200 . C231 . 1.50(6) yes
N200 . C241 . 1.55(7) yes
C211 . C212 . 1.49(8) yes
C212 . C213 . 1.55(5) yes
C213 . C214 . 1.49(5) yes
C221 . C222 . 1.59(7) yes
C222 . C223 . 1.48(9) yes
C223 . C224 . 1.52(5) yes
C231 . C232 . 1.51(8) yes
C232 . C233 . 1.5(1) yes
C233 . C234 . 1.6(1) yes
C241 . C242 . 1.50(9) yes
C242 . C243 . 1.53(5) yes
C243 . C244 . 1.48(5) yes
N300 . C311 . 1.35(6) yes
N300 . C321 . 1.46(7) yes
N300 . C331 . 1.61(7) yes
N300 . C341 . 1.58(7) yes
C311 . C312 . 1.66(8) yes
C312 . C313 . 1.48(5) yes
C313 . C314 . 1.48(5) yes
C321 . C322 . 1.55(8) yes
C322 . C323 . 1.65(9) yes
C323 . C324 . 1.4(1) yes
C331 . C332 . 1.59(7) yes
C332 . C333 . 1.53(7) yes
C333 . C334 . 1.56(8) yes
C341 . C342 . 1.50(7) yes
C342 . C343 . 1.54(4) yes
C343 . C344 . 1.51(4) yes
